data_7037668
loop_
_publ_author_name
'Lago, Ana Bel\'en'
'Pino-Cuevas, Arantxa'
'Carballo, Rosa'
'V\'azquez-L\'opez, Ezequiel M'

_publ_section_title
;
 A new metal-organic polymeric system capable of stimuli-responsive
 controlled release of the drug ibuprofen.
;
_journal_issue 4
_journal_name_full 'Dalton transactions (Cambridge, England : 2003)'
_journal_page_first 1614
_journal_page_last 1621
_journal_paper_doi 10.1039/c5dt04031k
_journal_volume 45
_journal_year 2016
_chemical_formula_sum 'C11 H12 Cl4 N2 O0.5 S2 Zn'
_chemical_formula_weight 451.51
_chemical_name_systematic
; 
 ? 
;
_space_group_crystal_system triclinic
_space_group_IT_number 2
_space_group_name_Hall '-P 1'
_space_group_name_H-M_alt 'P -1'
_symmetry_space_group_name_Hall '-P 1'
_symmetry_space_group_name_H-M 'P -1'
_atom_sites_solution_hydrogens difmap
_audit_creation_method SHELXL-2013
_audit_update_record
;
2015-09-07 deposited with the CCDC.
2015-12-11 downloaded from the CCDC.
;
_cell_angle_alpha 92.63
_cell_angle_beta 93.7690(10)
_cell_angle_gamma 90.3270(10)
_cell_formula_units_Z 4
_cell_length_a 7.61430(10)
_cell_length_b 7.78860(10)
_cell_length_c 29.5202(4)
_cell_measurement_reflns_used 5423
_cell_measurement_temperature 293(2)
_cell_measurement_theta_max 68.23
_cell_measurement_theta_min 8.66
_cell_volume 1744.99(4)
_computing_cell_refinement 'Bruker SAINT'
_computing_data_collection 'Bruker APEX2'
_computing_data_reduction 'Bruker SAINT'
_computing_structure_refinement 'SHELXL-2013 (Sheldrick, 2013)'
_diffrn_ambient_temperature 293(2)
_diffrn_measured_fraction_theta_full 0.967
_diffrn_measured_fraction_theta_max 0.962
_diffrn_measurement_device_type 'Bruker CCD Smart 6000'
_diffrn_measurement_method '\f and \w scans'
_diffrn_radiation_type CuK\a
_diffrn_radiation_wavelength 1.54178
_diffrn_reflns_av_R_equivalents 0.0324
_diffrn_reflns_av_unetI/netI 0.0265
_diffrn_reflns_laue_measured_fraction_full 0.967
_diffrn_reflns_laue_measured_fraction_max 0.962
_diffrn_reflns_limit_h_max 9
_diffrn_reflns_limit_h_min -9
_diffrn_reflns_limit_k_max 9
_diffrn_reflns_limit_k_min -9
_diffrn_reflns_limit_l_max 35
_diffrn_reflns_limit_l_min -35
_diffrn_reflns_number 28365
_diffrn_reflns_point_group_measured_fraction_full 0.967
_diffrn_reflns_point_group_measured_fraction_max 0.962
_diffrn_reflns_theta_full 67.679
_diffrn_reflns_theta_max 68.253
_diffrn_reflns_theta_min 1.501
_exptl_absorpt_coefficient_mu 9.785
_exptl_absorpt_correction_T_max 0.7531
_exptl_absorpt_correction_T_min 0.4481
_exptl_absorpt_correction_type multi-scan
_exptl_absorpt_process_details 'SADABS V2014/2 (Bruker AXS Inc.)'
_exptl_crystal_colour colourless
_exptl_crystal_density_diffrn 1.719
_exptl_crystal_density_method 'not measured'
_exptl_crystal_description prysm
_exptl_crystal_F_000 904
_exptl_crystal_size_max 0.207
_exptl_crystal_size_mid 0.182
_exptl_crystal_size_min 0.098
_refine_diff_density_max 1.172
_refine_diff_density_min -0.770
_refine_diff_density_rms 0.077
_refine_ls_extinction_method none
_refine_ls_goodness_of_fit_ref 1.040
_refine_ls_hydrogen_treatment refall
_refine_ls_matrix_type full
_refine_ls_number_parameters 466
_refine_ls_number_reflns 6156
_refine_ls_number_restraints 0
_refine_ls_restrained_S_all 1.040
_refine_ls_R_factor_all 0.0338
_refine_ls_R_factor_gt 0.0329
_refine_ls_shift/su_max 0.001
_refine_ls_shift/su_mean 0.000
_refine_ls_structure_factor_coef Fsqd
_refine_ls_weighting_details 'w=1/[\s^2^(Fo^2^)+(0.0531P)^2^+1.3507P] where P=(Fo^2^+2Fc^2^)/3'
_refine_ls_weighting_scheme calc
_refine_ls_wR_factor_gt 0.0881
_refine_ls_wR_factor_ref 0.0892
_reflns_Friedel_coverage 0.000
_reflns_number_gt 5937
_reflns_number_total 6156
_reflns_threshold_expression 'I > 2\s(I)'
_cod_data_source_file c5dt04031k2.cif
_cod_data_source_block Zn-HSCSH
_cod_depositor_comments
;
Adding full bibliography for 7037664--7037668.cif.

2017-03-01
Z value and formula fixed to values more according to usual
chemical conventions.                 miguel
;
_cod_original_formula_sum 'C22 H24 Cl8 N4 O S4 Zn2'
_cod_original_formula_weight 903.03
_cod_original_formula_units_Z 2
_cod_database_code 7037668
_shelx_space_group_comment
; 
The symmetry employed for this shelxl refinement is uniquely defined 
by the following loop, which should always be used as a source of 
symmetry information in preference to the above space-group names. 
They are only intended as comments. 
;
_shelxl_version_number 2013-3

loop_
_space_group_symop_operation_xyz
'x, y, z'
'-x, -y, -z'

loop_
_atom_site_label
_atom_site_type_symbol
_atom_site_fract_x
_atom_site_fract_y
_atom_site_fract_z
_atom_site_U_iso_or_equiv
_atom_site_adp_type
_atom_site_occupancy
_atom_site_site_symmetry_order
_atom_site_calc_flag
O1 O 0.9656(3) 0.1802(3) 0.35696(7) 0.0488(5) Uani 1 1 d
S1 S 0.23662(8) 0.15352(9) 0.04535(2) 0.03956(15) Uani 1 1 d
S2 S 0.17264(11) 0.34138(8) 0.13117(2) 0.04530(17) Uani 1 1 d
N1 N -0.2063(4) 0.3263(3) -0.04737(9) 0.0465(6) Uani 1 1 d
N2 N 0.0228(3) 0.2435(3) 0.27140(8) 0.0461(6) Uani 1 1 d
C1 C -0.0512(4) 0.2848(4) -0.06305(9) 0.0452(6) Uani 1 1 d
C2 C 0.0808(4) 0.2326(4) -0.03402(9) 0.0389(6) Uani 1 1 d
C3 C 0.0547(3) 0.2237(3) 0.01233(8) 0.0306(5) Uani 1 1 d
C4 C -0.1076(4) 0.2688(4) 0.02749(9) 0.0409(6) Uani 1 1 d
C5 C -0.2373(4) 0.3182(4) -0.00358(11) 0.0492(7) Uani 1 1 d
C6 C 0.1550(4) 0.1345(3) 0.10066(8) 0.0390(6) Uani 1 1 d
C7 C 0.0051(4) 0.1144(4) 0.24023(9) 0.0440(6) Uani 1 1 d
C8 C 0.0465(4) 0.1356(3) 0.19648(9) 0.0382(5) Uani 1 1 d
C9 C 0.1077(3) 0.2951(3) 0.18470(8) 0.0320(5) Uani 1 1 d
C10 C 0.1236(4) 0.4294(4) 0.21806(9) 0.0393(6) Uani 1 1 d
C11 C 0.0805(4) 0.3995(4) 0.26095(9) 0.0465(7) Uani 1 1 d
S3 S 0.41148(9) -0.02264(8) 0.29588(2) 0.04078(15) Uani 1 1 d
S4 S 0.55640(8) 0.02987(9) 0.39129(2) 0.03766(15) Uani 1 1 d
C16 C 0.5935(4) 0.3086(5) 0.21254(11) 0.0541(8) Uani 1 1 d
N4 N 0.4214(4) 0.3054(3) 0.51998(8) 0.0510(6) Uani 1 1 d
C12 C 0.5313(4) 0.1646(4) 0.23032(9) 0.0439(6) Uani 1 1 d
C13 C 0.4957(3) 0.1667(3) 0.27619(8) 0.0324(5) Uani 1 1 d
C14 C 0.5267(4) 0.3187(3) 0.30229(9) 0.0393(6) Uani 1 1 d
C15 C 0.5892(4) 0.4590(4) 0.28234(12) 0.0521(7) Uani 1 1 d
N3 N 0.6212(4) 0.4510(4) 0.23843(10) 0.0556(7) Uani 1 1 d
C17 C 0.3596(4) 0.0346(5) 0.35300(9) 0.0424(6) Uani 1 1 d
C18 C 0.4933(3) 0.1418(3) 0.44009(8) 0.0323(5) Uani 1 1 d
C19 C 0.6247(4) 0.1654(4) 0.47541(8) 0.0379(5) Uani 1 1 d
C20 C 0.5842(4) 0.2478(4) 0.51524(9) 0.0463(7) Uani 1 1 d
C21 C 0.2946(5) 0.2854(4) 0.48712(11) 0.0519(7) Uani 1 1 d
C22 C 0.3264(4) 0.2038(4) 0.44648(9) 0.0414(6) Uani 1 1 d
Zn1 Zn 0.59607(4) 0.77886(4) 0.13513(2) 0.03165(10) Uani 1 1 d
Cl1 Cl 0.57930(9) 0.55424(9) 0.08266(2) 0.04941(17) Uani 1 1 d
Cl2 Cl 0.81972(10) 0.72728(10) 0.18628(3) 0.0573(2) Uani 1 1 d
Cl3 Cl 0.33397(8) 0.78098(8) 0.16715(2) 0.04374(15) Uani 1 1 d
Cl4 Cl 0.63977(10) 1.03448(9) 0.10487(3) 0.05189(18) Uani 1 1 d
Zn4 Zn 0.98483(4) 0.68089(4) 0.38551(2) 0.03250(10) Uani 1 1 d
Cl5 Cl 1.25223(9) 0.56249(10) 0.37685(2) 0.05079(17) Uani 1 1 d
Cl6 Cl 0.89438(11) 0.78662(9) 0.31786(2) 0.05024(18) Uani 1 1 d
Cl7 Cl 0.78268(11) 0.48501(9) 0.40612(3) 0.0574(2) Uani 1 1 d
Cl8 Cl 1.00028(9) 0.89144(8) 0.44045(2) 0.04456(16) Uani 1 1 d
H11 H -0.125(5) 0.265(4) 0.0581(13) 0.054(9) Uiso 1 1 d
H12 H 0.188(5) 0.206(4) -0.0452(12) 0.053(9) Uiso 1 1 d
H13 H -0.042(5) 0.300(5) -0.0943(14) 0.064(10) Uiso 1 1 d
H6 H 0.506(4) 0.329(4) 0.3332(11) 0.042(8) Uiso 1 1 d
H4 H 0.388(5) 0.359(5) 0.5436(14) 0.059(10) Uiso 1 1 d
H9 H 0.024(4) 0.037(4) 0.1758(11) 0.043(8) Uiso 1 1 d
H5 H 0.236(4) 0.198(4) 0.4217(11) 0.048(8) Uiso 1 1 d
H3 H 0.737(4) 0.123(4) 0.4718(11) 0.042(8) Uiso 1 1 d
H8 H 0.604(5) 0.555(6) 0.2973(14) 0.070(12) Uiso 1 1 d
H10 H -0.035(5) 0.016(5) 0.2488(11) 0.049(9) Uiso 1 1 d
H7 H 0.517(5) 0.074(5) 0.2140(13) 0.060(10) Uiso 1 1 d
H1 H 0.664(5) 0.267(5) 0.5388(15) 0.071(12) Uiso 1 1 d
H2 H 0.652(5) 0.528(5) 0.2271(14) 0.058(11) Uiso 1 1 d
H15 H 0.095(5) 0.485(5) 0.2852(13) 0.061(10) Uiso 1 1 d
H14 H 0.155(5) 0.534(5) 0.2123(13) 0.060(10) Uiso 1 1 d
H22 H 0.229(4) 0.061(4) 0.1138(11) 0.043(8) Uiso 1 1 d
H23 H 0.031(5) 0.101(4) 0.0960(11) 0.045(8) Uiso 1 1 d
H21 H 0.281(4) -0.048(4) 0.3595(11) 0.044(8) Uiso 1 1 d
H19 H -0.003(5) 0.223(4) 0.3002(13) 0.054(9) Uiso 1 1 d
H20 H 0.309(5) 0.136(5) 0.3547(11) 0.048(9) Uiso 1 1 d
H17 H 0.188(6) 0.330(5) 0.4922(14) 0.072(12) Uiso 1 1 d
H16 H -0.282(6) 0.361(5) -0.0626(15) 0.070(13) Uiso 1 1 d
H24 H -0.344(6) 0.344(5) 0.0052(13) 0.066(11) Uiso 1 1 d
H18 H 0.615(6) 0.320(6) 0.1876(16) 0.073(13) Uiso 1 1 d

loop_
_atom_site_aniso_label
_atom_site_aniso_U_11
_atom_site_aniso_U_22
_atom_site_aniso_U_33
_atom_site_aniso_U_23
_atom_site_aniso_U_13
_atom_site_aniso_U_12
O1 0.0625(12) 0.0393(10) 0.0474(11) 0.0041(8) 0.0236(9) 0.0029(9)
S1 0.0409(3) 0.0497(4) 0.0278(3) -0.0012(2) 0.0025(2) 0.0039(3)
S2 0.0777(5) 0.0329(3) 0.0256(3) 0.0013(2) 0.0062(3) -0.0099(3)
N1 0.0544(15) 0.0398(12) 0.0430(13) -0.0003(10) -0.0125(11) 0.0022(11)
N2 0.0446(12) 0.0664(16) 0.0284(11) 0.0049(10) 0.0075(9) 0.0108(12)
C1 0.0621(18) 0.0428(14) 0.0301(13) 0.0025(11) -0.0010(12) -0.0052(13)
C2 0.0442(14) 0.0445(14) 0.0285(12) 0.0014(10) 0.0078(10) -0.0039(12)
C3 0.0389(12) 0.0264(10) 0.0265(11) -0.0028(8) 0.0050(9) -0.0046(9)
C4 0.0454(14) 0.0466(15) 0.0306(13) -0.0072(10) 0.0078(11) 0.0020(12)
C5 0.0432(15) 0.0515(17) 0.0514(17) -0.0123(13) 0.0014(12) 0.0081(13)
C6 0.0593(17) 0.0324(12) 0.0250(12) 0.0015(9) 0.0004(11) 0.0000(13)
C7 0.0476(15) 0.0482(16) 0.0376(14) 0.0110(12) 0.0079(11) 0.0005(13)
C8 0.0471(14) 0.0376(13) 0.0300(12) 0.0021(10) 0.0021(10) -0.0012(11)
C9 0.0337(11) 0.0361(12) 0.0256(11) 0.0011(9) -0.0029(9) 0.0036(10)
C10 0.0463(14) 0.0365(14) 0.0345(13) -0.0022(10) 0.0000(11) 0.0031(12)
C11 0.0510(16) 0.0537(17) 0.0339(14) -0.0097(12) 0.0034(11) 0.0097(14)
S3 0.0509(4) 0.0378(3) 0.0322(3) -0.0039(2) -0.0036(3) -0.0086(3)
S4 0.0349(3) 0.0508(4) 0.0269(3) -0.0025(2) 0.0019(2) 0.0008(3)
C16 0.0487(16) 0.075(2) 0.0398(16) 0.0118(15) 0.0082(13) 0.0014(15)
N4 0.0793(19) 0.0452(13) 0.0305(12) -0.0019(10) 0.0199(12) -0.0009(13)
C12 0.0460(15) 0.0531(17) 0.0319(13) -0.0081(12) 0.0040(11) 0.0016(13)
C13 0.0278(11) 0.0384(12) 0.0300(11) -0.0034(9) -0.0018(9) 0.0009(10)
C14 0.0429(14) 0.0399(14) 0.0338(13) -0.0059(10) -0.0028(10) -0.0034(11)
C15 0.0544(17) 0.0407(15) 0.0593(19) -0.0001(13) -0.0078(14) -0.0101(14)
N3 0.0472(14) 0.0563(16) 0.0647(18) 0.0223(14) 0.0007(12) -0.0112(13)
C17 0.0350(13) 0.0585(18) 0.0334(13) 0.0031(12) 0.0003(10) -0.0097(14)
C18 0.0381(12) 0.0320(11) 0.0278(11) 0.0059(9) 0.0072(9) -0.0056(10)
C19 0.0412(14) 0.0430(14) 0.0295(12) 0.0021(10) 0.0015(10) -0.0032(12)
C20 0.0632(18) 0.0465(15) 0.0291(13) 0.0012(11) 0.0026(12) -0.0093(14)
C21 0.0535(17) 0.0528(17) 0.0527(18) 0.0061(13) 0.0243(14) 0.0054(14)
C22 0.0392(13) 0.0490(15) 0.0370(14) 0.0054(11) 0.0088(11) -0.0017(12)
Zn1 0.03252(17) 0.03252(18) 0.03005(17) 0.00111(12) 0.00361(12) -0.00117(13)
Cl1 0.0448(3) 0.0477(4) 0.0544(4) -0.0201(3) 0.0092(3) 0.0007(3)
Cl2 0.0467(4) 0.0634(4) 0.0608(4) 0.0238(3) -0.0191(3) -0.0124(3)
Cl3 0.0402(3) 0.0425(3) 0.0502(4) -0.0006(3) 0.0178(3) -0.0041(3)
Cl4 0.0616(4) 0.0407(3) 0.0568(4) 0.0168(3) 0.0194(3) 0.0023(3)
Zn4 0.03763(18) 0.03147(17) 0.02812(17) -0.00428(12) 0.00439(12) -0.00372(13)
Cl5 0.0438(3) 0.0590(4) 0.0486(4) -0.0113(3) 0.0045(3) 0.0118(3)
Cl6 0.0695(4) 0.0458(4) 0.0339(3) 0.0037(3) -0.0084(3) -0.0060(3)
Cl7 0.0692(5) 0.0396(3) 0.0657(5) -0.0157(3) 0.0376(4) -0.0180(3)
Cl8 0.0515(4) 0.0409(3) 0.0396(3) -0.0162(2) 0.0031(3) -0.0036(3)

loop_
_atom_type_symbol
_atom_type_description
_atom_type_scat_dispersion_real
_atom_type_scat_dispersion_imag
_atom_type_scat_source
C C 0.0181 0.0091 'International Tables Vol C Tables 4.2.6.8 and 6.1.1.4'
H H 0.0000 0.0000 'International Tables Vol C Tables 4.2.6.8 and 6.1.1.4'
Cl Cl 0.3639 0.7018 'International Tables Vol C Tables 4.2.6.8 and 6.1.1.4'
N N 0.0311 0.0180 'International Tables Vol C Tables 4.2.6.8 and 6.1.1.4'
O O 0.0492 0.0322 'International Tables Vol C Tables 4.2.6.8 and 6.1.1.4'
S S 0.3331 0.5567 'International Tables Vol C Tables 4.2.6.8 and 6.1.1.4'
Zn Zn -1.5491 0.6778 'International Tables Vol C Tables 4.2.6.8 and 6.1.1.4'

loop_
_geom_angle_atom_site_label_1
_geom_angle_atom_site_label_2
_geom_angle_atom_site_label_3
_geom_angle
C3 S1 C6 103.84(13)
C9 S2 C6 102.75(12)
C1 N1 C5 122.2(3)
C1 N1 H16 122(3)
C5 N1 H16 115(3)
C7 N2 C11 121.4(2)
C7 N2 H19 118(2)
C11 N2 H19 120(2)
N1 C1 C2 119.7(3)
N1 C1 H13 115(2)
C2 C1 H13 125(2)
C1 C2 C3 120.1(3)
C1 C2 H12 119(2)
C3 C2 H12 121(2)
C4 C3 C2 118.7(2)
C4 C3 S1 126.60(19)
C2 C3 S1 114.71(19)
C5 C4 C3 118.7(3)
C5 C4 H11 122(2)
C3 C4 H11 119(2)
N1 C5 C4 120.7(3)
N1 C5 H24 119(3)
C4 C5 H24 120(3)
S1 C6 S2 109.06(14)
S1 C6 H22 103(2)
S2 C6 H22 110(2)
S1 C6 H23 107.0(19)
S2 C6 H23 109.2(19)
H22 C6 H23 118(3)
N2 C7 C8 120.9(3)
N2 C7 H10 118(2)
C8 C7 H10 122(2)
C7 C8 C9 119.0(3)
C7 C8 H9 115.6(19)
C9 C8 H9 125.3(19)
C8 C9 C10 118.9(2)
C8 C9 S2 124.74(19)
C10 C9 S2 116.4(2)
C11 C10 C9 119.1(3)
C11 C10 H14 118(3)
C9 C10 H14 123(3)
N2 C11 C10 120.6(3)
N2 C11 H15 117(2)
C10 C11 H15 122(2)
C13 S3 C17 104.10(13)
C18 S4 C17 103.10(13)
N3 C16 C12 120.4(3)
N3 C16 H18 113(3)
C12 C16 H18 127(3)
C21 N4 C20 122.2(3)
C21 N4 H4 113(3)
C20 N4 H4 125(3)
C16 C12 C13 119.7(3)
C16 C12 H7 120(3)
C13 C12 H7 120(3)
C14 C13 C12 118.2(3)
C14 C13 S3 125.2(2)
C12 C13 S3 116.6(2)
C15 C14 C13 119.2(3)
C15 C14 H6 118.0(19)
C13 C14 H6 122.8(19)
N3 C15 C14 120.5(3)
N3 C15 H8 119(3)
C14 C15 H8 121(3)
C16 N3 C15 122.0(3)
C16 N3 H2 117(3)
C15 N3 H2 121(3)
S3 C17 S4 110.41(16)
S3 C17 H21 104(2)
S4 C17 H21 111(2)
S3 C17 H20 111(2)
S4 C17 H20 111(2)
H21 C17 H20 109(3)
C22 C18 C19 118.9(2)
C22 C18 S4 125.4(2)
C19 C18 S4 115.7(2)
C20 C19 C18 119.2(3)
C20 C19 H3 120.9(19)
C18 C19 H3 119.9(19)
N4 C20 C19 119.9(3)
N4 C20 H1 117(3)
C19 C20 H1 123(3)
N4 C21 C22 120.8(3)
N4 C21 H17 118(3)
C22 C21 H17 121(3)
C21 C22 C18 119.0(3)
C21 C22 H5 120(2)
C18 C22 H5 121(2)
Cl4 Zn1 Cl2 109.46(3)
Cl4 Zn1 Cl3 109.21(3)
Cl2 Zn1 Cl3 111.58(3)
Cl4 Zn1 Cl1 113.44(3)
Cl2 Zn1 Cl1 107.67(3)
Cl3 Zn1 Cl1 105.47(3)
Cl8 Zn4 Cl6 110.54(3)
Cl8 Zn4 Cl5 111.08(3)
Cl6 Zn4 Cl5 106.84(3)
Cl8 Zn4 Cl7 106.37(3)
Cl6 Zn4 Cl7 109.71(3)
Cl5 Zn4 Cl7 112.34(3)

loop_
_geom_bond_atom_site_label_1
_geom_bond_atom_site_label_2
_geom_bond_distance
S1 C3 1.746(3)
S1 C6 1.797(3)
S2 C9 1.739(2)
S2 C6 1.810(3)
N1 C1 1.333(4)
N1 C5 1.334(4)
N1 H16 0.77(4)
N2 C7 1.332(4)
N2 C11 1.346(4)
N2 H19 0.91(4)
C1 C2 1.354(4)
C1 H13 0.94(4)
C2 C3 1.400(3)
C2 H12 0.92(4)
C3 C4 1.383(4)
C4 C5 1.372(4)
C4 H11 0.92(4)
C5 H24 0.89(4)
C6 H22 0.89(3)
C6 H23 0.98(3)
C7 C8 1.366(4)
C7 H10 0.88(4)
C8 C9 1.391(4)
C8 H9 0.96(3)
C9 C10 1.402(4)
C10 C11 1.358(4)
C10 H14 0.87(4)
C11 H15 0.95(4)
S3 C13 1.744(3)
S3 C17 1.794(3)
S4 C18 1.746(2)
S4 C17 1.818(3)
C16 N3 1.325(5)
C16 C12 1.356(5)
C16 H18 0.77(5)
N4 C21 1.326(5)
N4 C20 1.335(4)
N4 H4 0.85(4)
C12 C13 1.398(4)
C12 H7 0.84(4)
C13 C14 1.393(4)
C14 C15 1.363(4)
C14 H6 0.94(3)
C15 N3 1.333(5)
C15 H8 0.85(4)
N3 H2 0.74(4)
C17 H21 0.91(4)
C17 H20 0.88(4)
C18 C22 1.383(4)
C18 C19 1.402(4)
C19 C20 1.368(4)
C19 H3 0.93(3)
C20 H1 0.90(4)
C21 C22 1.368(4)
C21 H17 0.91(4)
C22 H5 0.97(3)
Zn1 Cl4 2.2510(7)
Zn1 Cl2 2.2510(7)
Zn1 Cl3 2.2636(7)
Zn1 Cl1 2.2799(7)
Zn4 Cl8 2.2499(6)
Zn4 Cl6 2.2619(7)
Zn4 Cl5 2.2649(7)
Zn4 Cl7 2.2911(7)

loop_
_geom_hbond_atom_site_label_D
_geom_hbond_atom_site_label_H
_geom_hbond_atom_site_label_A
_geom_hbond_distance_DH
_geom_hbond_distance_HA
_geom_hbond_distance_DA
_geom_hbond_angle_DHA
_geom_hbond_site_symmetry_A
C4 H11 Cl4 0.92(4) 2.97(4) 3.629(3) 129(3) 1_445
C2 H12 Cl1 0.92(4) 2.87(4) 3.489(3) 125(3) 2_665
C2 H12 Cl4 0.92(4) 2.89(4) 3.670(3) 143(3) 2_665
C14 H6 S4 0.94(3) 2.97(3) 3.533(3) 120(2) .
C14 H6 Cl5 0.94(3) 2.98(3) 3.617(3) 127(2) 1_455
N4 H4 Cl7 0.85(4) 2.34(4) 3.160(3) 162(3) 2_666
C8 H9 Cl2 0.96(3) 2.91(3) 3.601(3) 130(2) 1_445
C19 H3 Cl8 0.93(3) 2.87(3) 3.748(3) 157(3) 1_545
C15 H8 Cl6 0.85(4) 2.86(4) 3.518(3) 135(3) .
C7 H10 Cl6 0.88(4) 2.85(4) 3.639(3) 151(3) 1_445
C12 H7 Cl3 0.84(4) 2.91(4) 3.705(3) 159(3) 1_545
C20 H1 Cl5 0.90(4) 2.80(4) 3.593(3) 147(3) 2_766
C20 H1 Cl8 0.90(4) 2.89(4) 3.539(3) 131(3) 2_766
N3 H2 Cl2 0.74(4) 2.42(4) 3.140(3) 165(4) .
C11 H15 Cl5 0.95(4) 2.92(4) 3.744(3) 145(3) 1_455
C11 H15 Cl6 0.95(4) 2.97(4) 3.717(3) 136(3) 1_455
C10 H14 Cl3 0.87(4) 2.79(4) 3.601(3) 155(3) .
C6 H22 Cl3 0.89(3) 2.84(3) 3.671(3) 157(3) 1_545
N2 H19 O1 0.91(4) 1.76(4) 2.659(3) 175(3) 1_455
C17 H20 O1 0.88(4) 2.64(4) 3.221(4) 124(3) 1_455
N1 H16 Cl1 0.77(4) 2.41(4) 3.122(3) 156(4) 2_565
C5 H24 Cl1 0.89(4) 2.85(4) 3.446(3) 126(3) 1_455

loop_
_geom_torsion_atom_site_label_1
_geom_torsion_atom_site_label_2
_geom_torsion_atom_site_label_3
_geom_torsion_atom_site_label_4
_geom_torsion
C5 N1 C1 C2 -0.1(4)
N1 C1 C2 C3 -0.5(4)
C1 C2 C3 C4 0.1(4)
C1 C2 C3 S1 179.8(2)
C6 S1 C3 C4 5.5(3)
C6 S1 C3 C2 -174.14(19)
C2 C3 C4 C5 0.9(4)
S1 C3 C4 C5 -178.8(2)
C1 N1 C5 C4 1.1(5)
C3 C4 C5 N1 -1.5(4)
C3 S1 C6 S2 -85.73(17)
C9 S2 C6 S1 -174.91(14)
C11 N2 C7 C8 0.5(4)
N2 C7 C8 C9 -0.1(4)
C7 C8 C9 C10 -0.5(4)
C7 C8 C9 S2 177.8(2)
C6 S2 C9 C8 -4.3(3)
C6 S2 C9 C10 174.1(2)
C8 C9 C10 C11 0.7(4)
S2 C9 C10 C11 -177.8(2)
C7 N2 C11 C10 -0.4(4)
C9 C10 C11 N2 -0.2(4)
N3 C16 C12 C13 0.2(5)
C16 C12 C13 C14 -0.3(4)
C16 C12 C13 S3 178.6(2)
C17 S3 C13 C14 5.1(3)
C17 S3 C13 C12 -173.7(2)
C12 C13 C14 C15 0.3(4)
S3 C13 C14 C15 -178.5(2)
C13 C14 C15 N3 -0.3(5)
C12 C16 N3 C15 -0.2(5)
C14 C15 N3 C16 0.2(5)
C13 S3 C17 S4 -81.25(19)
C18 S4 C17 S3 164.67(16)
C17 S4 C18 C22 4.3(3)
C17 S4 C18 C19 -177.2(2)
C22 C18 C19 C20 0.4(4)
S4 C18 C19 C20 -178.2(2)
C21 N4 C20 C19 0.1(4)
C18 C19 C20 N4 -0.3(4)
C20 N4 C21 C22 0.0(5)
N4 C21 C22 C18 0.1(4)
C19 C18 C22 C21 -0.3(4)
S4 C18 C22 C21 178.2(2)
